data_7122620
loop_
_publ_author_name
'Wu, Yue'
'Zhang, Xu'
'Zhang, Yun-Qin'
'Yang, Ming'
'Chen, Zhong-Ning'

_publ_section_title
;
 Achievement of ligand-field induced thermochromic luminescence via
 two-step single-crystal to single-crystal transformations.
;
_journal_issue 99
_journal_name_full 'Chemical communications (Cambridge, England)'
_journal_page_first 13961
_journal_page_last 13964
_journal_paper_doi 10.1039/c8cc08665f
_journal_volume 54
_journal_year 2018
_chemical_formula_sum 'C29 H23 Br2 Mn N O2 P2'
_chemical_formula_weight 694.18
_space_group_crystal_system triclinic
_space_group_IT_number 2
_space_group_name_Hall '-P 1'
_space_group_name_H-M_alt 'P -1'
_symmetry_space_group_name_Hall '-P 1'
_symmetry_space_group_name_H-M 'P -1'
_atom_sites_solution_hydrogens geom
_audit_creation_method SHELXL-2016/6
_audit_update_record
;
2018-10-11 deposited with the CCDC.
2018-11-20 downloaded from the CCDC.
;
_cell_angle_alpha 84.743(3)
_cell_angle_beta 67.952(3)
_cell_angle_gamma 82.162(3)
_cell_formula_units_Z 2
_cell_length_a 10.4536(9)
_cell_length_b 12.5100(10)
_cell_length_c 12.7069(10)
_cell_measurement_reflns_used 9900
_cell_measurement_temperature 440(2)
_cell_measurement_theta_max 26.09
_cell_measurement_theta_min 2.44
_cell_volume 1524.3(2)
_computing_cell_refinement 'Bruker SAINT'
_computing_data_collection 'Bruker APEX2'
_computing_data_reduction 'Bruker SAINT'
_computing_structure_refinement 'SHELXL-2016/6 (Sheldrick, 2016)'
_computing_structure_solution 'SHELXT 2014/5 (Sheldrick, 2014)'
_diffrn_ambient_temperature 440(2)
_diffrn_measured_fraction_theta_full 0.996
_diffrn_measured_fraction_theta_max 0.989
_diffrn_measurement_device_type 'Bruker APEX-II CCD'
_diffrn_measurement_method '\f and \w scans'
_diffrn_radiation_type MoK\a
_diffrn_radiation_wavelength 0.71073
_diffrn_reflns_av_R_equivalents 0.0647
_diffrn_reflns_av_unetI/netI 0.0649
_diffrn_reflns_Laue_measured_fraction_full 0.996
_diffrn_reflns_Laue_measured_fraction_max 0.989
_diffrn_reflns_limit_h_max 13
_diffrn_reflns_limit_h_min -13
_diffrn_reflns_limit_k_max 16
_diffrn_reflns_limit_k_min -16
_diffrn_reflns_limit_l_max 16
_diffrn_reflns_limit_l_min -16
_diffrn_reflns_number 23655
_diffrn_reflns_point_group_measured_fraction_full 0.996
_diffrn_reflns_point_group_measured_fraction_max 0.989
_diffrn_reflns_theta_full 25.242
_diffrn_reflns_theta_max 27.547
_diffrn_reflns_theta_min 2.185
_exptl_absorpt_coefficient_mu 3.185
_exptl_absorpt_correction_T_max 0.727
_exptl_absorpt_correction_T_min 0.470
_exptl_absorpt_correction_type multi-scan
_exptl_crystal_colour Bloc
_exptl_crystal_density_diffrn 1.512
_exptl_crystal_description Colourless
_exptl_crystal_F_000 690
_exptl_crystal_size_max 0.4
_exptl_crystal_size_mid 0.2
_exptl_crystal_size_min 0.1
_refine_diff_density_max 0.740
_refine_diff_density_min -0.633
_refine_diff_density_rms 0.073
_refine_ls_extinction_method none
_refine_ls_goodness_of_fit_ref 1.109
_refine_ls_hydrogen_treatment constr
_refine_ls_matrix_type full
_refine_ls_number_parameters 322
_refine_ls_number_reflns 6966
_refine_ls_number_restraints 48
_refine_ls_restrained_S_all 1.118
_refine_ls_R_factor_all 0.1117
_refine_ls_R_factor_gt 0.0575
_refine_ls_shift/su_max 0.004
_refine_ls_shift/su_mean 0.001
_refine_ls_structure_factor_coef Fsqd
_refine_ls_weighting_details 'w=1/[\s^2^(Fo^2^)+(0.0903P)^2^+0.1297P] where P=(Fo^2^+2Fc^2^)/3'
_refine_ls_weighting_scheme calc
_refine_ls_wR_factor_gt 0.1628
_refine_ls_wR_factor_ref 0.1857
_reflns_Friedel_coverage 0.000
_reflns_number_gt 3878
_reflns_number_total 6966
_reflns_threshold_expression 'I > 2\s(I)'
_cod_data_source_file c8cc08665f2.cif
_cod_data_source_block 440_K
_cod_depositor_comments
;
The following automatic conversions were performed:

'_exptl_absorpt_correction_type' value 'Multi-scan' changed to
'multi-scan' according to
/home/data/users/saulius/crontab/automatic-downloads/rss-feeds/RSC/lib/dictionaries/cif_core.dic
dictionary named 'cif_core.dic' version 2.4.2 from 2011-04-26.

Automatic conversion script
Id: cif_fix_values 4973 2017-02-22 13:04:09Z antanas 

 Adding full bibliography for 7122609--7122621.cif.
;
_cod_database_code 7122620
_shelx_shelxl_version_number 2016/6
_shelx_space_group_comment
;
The symmetry employed for this shelxl refinement is uniquely defined
by the following loop, which should always be used as a source of
symmetry information in preference to the above space-group names.
They are only intended as comments.
;

loop_
_space_group_symop_operation_xyz
'x, y, z'
'-x, -y, -z'

loop_
_atom_site_label
_atom_site_type_symbol
_atom_site_fract_x
_atom_site_fract_y
_atom_site_fract_z
_atom_site_U_iso_or_equiv
_atom_site_adp_type
_atom_site_occupancy
_atom_site_site_symmetry_order
_atom_site_calc_flag
_atom_site_refinement_flags_posn
_atom_site_refinement_flags_adp
Mn1 Mn 1.06080(6) 0.14357(5) 0.12399(5) 0.0708(2) Uani 1 1 d . .
Br1 Br 1.14690(6) -0.01887(4) 0.21246(4) 0.0991(2) Uani 1 1 d . .
Br2 Br 1.14438(9) 0.14990(5) -0.08420(5) 0.1330(3) Uani 1 1 d . .
P1 P 0.71102(13) 0.23310(10) 0.26494(12) 0.0830(4) Uani 1 1 d . .
P2 P 0.22288(11) 0.31127(8) 0.21918(10) 0.0665(3) Uani 1 1 d . .
O1 O 0.8568(4) 0.1871(4) 0.2020(4) 0.1234(14) Uani 1 1 d . .
O2 O 0.1344(4) 0.2706(3) 0.1671(3) 0.0975(10) Uani 1 1 d . .
N1 N 0.4762(3) 0.2561(2) 0.2238(3) 0.0634(8) Uani 1 1 d . .
C1 C 0.6430(7) 0.1817(4) 0.4097(5) 0.0989(16) Uani 1 1 d . .
C2 C 0.7371(11) 0.1531(10) 0.4622(9) 0.207(5) Uani 1 1 d . .
H2B H 0.831140 0.158906 0.422980 0.249 Uiso 1 1 calc R U
C3 C 0.6902(19) 0.1165(14) 0.5712(12) 0.269(9) Uani 1 1 d . .
H3A H 0.753560 0.097389 0.606932 0.323 Uiso 1 1 calc R U
C4 C 0.5562(16) 0.1066(8) 0.6303(8) 0.178(5) Uani 1 1 d . .
H4A H 0.527366 0.079897 0.705286 0.213 Uiso 1 1 calc R U
C5 C 0.4638(11) 0.1357(6) 0.5801(7) 0.148(3) Uani 1 1 d . .
H5A H 0.370091 0.129221 0.620216 0.178 Uiso 1 1 calc R U
C6 C 0.5074(8) 0.1749(5) 0.4698(5) 0.1132(19) Uani 1 1 d . .
H6A H 0.442689 0.197091 0.435997 0.136 Uiso 1 1 calc R U
C7 C 0.6039(4) 0.2031(3) 0.1917(3) 0.0655(10) Uani 1 1 d . .
C8 C 0.6519(5) 0.1305(3) 0.1061(4) 0.0860(14) Uani 1 1 d . .
H8A H 0.740163 0.093009 0.087186 0.103 Uiso 1 1 calc R U
C9 C 0.5685(5) 0.1142(4) 0.0493(5) 0.0946(15) Uani 1 1 d . .
H9A H 0.599658 0.066201 -0.009154 0.114 Uiso 1 1 calc R U
C10 C 0.4389(5) 0.1695(4) 0.0795(4) 0.0808(12) Uani 1 1 d . .
H10A H 0.380671 0.160887 0.041392 0.097 Uiso 1 1 calc R U
C11 C 0.3962(4) 0.2388(3) 0.1685(3) 0.0609(9) Uani 1 1 d . .
C12 C 0.6950(5) 0.3777(3) 0.2640(4) 0.0949(14) Uani 1 1 d G U
C13 C 0.7701(5) 0.4316(4) 0.1637(3) 0.155(3) Uani 1 1 d G U
H13A H 0.827528 0.392657 0.100958 0.187 Uiso 1 1 calc R U
C14 C 0.7593(7) 0.5438(4) 0.1570(4) 0.161(3) Uani 1 1 d G U
H14A H 0.809552 0.579917 0.089936 0.194 Uiso 1 1 calc R U
C15 C 0.6735(8) 0.6020(3) 0.2507(6) 0.204(5) Uani 1 1 d G U
H15A H 0.666269 0.677106 0.246330 0.245 Uiso 1 1 calc R U
C16 C 0.5984(9) 0.5481(4) 0.3511(5) 0.328(9) Uani 1 1 d G U
H16A H 0.540960 0.587036 0.413747 0.393 Uiso 1 1 calc R U
C17 C 0.6092(7) 0.4359(4) 0.3577(4) 0.276(8) Uani 1 1 d G U
H17A H 0.558934 0.399776 0.424772 0.331 Uiso 1 1 calc R U
C18 C 0.2360(6) 0.4516(3) 0.1822(5) 0.0909(15) Uani 1 1 d . .
C19 C 0.3442(10) 0.5012(5) 0.1774(10) 0.194(5) Uani 1 1 d . .
H19A H 0.421423 0.461927 0.187353 0.232 Uiso 1 1 calc R U
C20 C 0.3382(13) 0.6144(6) 0.1571(13) 0.257(7) Uani 1 1 d . .
H20A H 0.409517 0.650029 0.159391 0.308 Uiso 1 1 calc R U
C21 C 0.2377(16) 0.6694(7) 0.1356(9) 0.187(6) Uani 1 1 d . .
H21A H 0.238951 0.743297 0.119276 0.224 Uiso 1 1 calc R U
C22 C 0.1325(13) 0.6219(7) 0.1365(7) 0.169(5) Uani 1 1 d . .
H22A H 0.058674 0.663082 0.123011 0.203 Uiso 1 1 calc R U
C23 C 0.1299(8) 0.5105(5) 0.1574(5) 0.124(2) Uani 1 1 d . .
H23A H 0.057263 0.477006 0.154528 0.149 Uiso 1 1 calc R U
C24 C 0.1620(5) 0.2908(4) 0.3687(4) 0.0837(13) Uani 1 1 d . .
C25 C 0.1483(8) 0.1890(5) 0.4178(5) 0.134(3) Uani 1 1 d . .
H25A H 0.171628 0.130882 0.370880 0.161 Uiso 1 1 calc R U
C26 C 0.1020(11) 0.1692(8) 0.5319(7) 0.168(4) Uani 1 1 d . .
H26A H 0.093935 0.098495 0.561252 0.202 Uiso 1 1 calc R U
C27 C 0.0696(12) 0.2462(10) 0.5994(7) 0.199(5) Uani 1 1 d . .
H27A H 0.026784 0.231959 0.677075 0.239 Uiso 1 1 calc R U
C28 C 0.096(2) 0.3479(10) 0.5604(10) 0.317(12) Uani 1 1 d . .
H28A H 0.084037 0.401557 0.610304 0.380 Uiso 1 1 calc R U
C29 C 0.1431(15) 0.3714(7) 0.4397(7) 0.216(6) Uani 1 1 d . .
H29A H 0.160466 0.441099 0.410553 0.259 Uiso 1 1 calc R U

loop_
_atom_site_aniso_label
_atom_site_aniso_U_11
_atom_site_aniso_U_22
_atom_site_aniso_U_33
_atom_site_aniso_U_23
_atom_site_aniso_U_13
_atom_site_aniso_U_12
Mn1 0.0531(4) 0.0776(4) 0.0776(4) -0.0041(3) -0.0237(3) 0.0055(3)
Br1 0.1145(5) 0.0806(3) 0.0901(4) 0.0143(2) -0.0325(3) 0.0022(3)
Br2 0.1948(8) 0.1071(4) 0.0820(4) 0.0069(3) -0.0489(4) 0.0211(4)
P1 0.0508(7) 0.0948(8) 0.0999(9) -0.0203(7) -0.0239(6) 0.0033(5)
P2 0.0569(6) 0.0606(5) 0.0784(7) -0.0031(5) -0.0228(5) -0.0002(4)
O1 0.048(2) 0.161(4) 0.152(4) -0.055(3) -0.025(2) 0.016(2)
O2 0.084(2) 0.091(2) 0.132(3) -0.0194(19) -0.057(2) 0.0037(17)
N1 0.054(2) 0.0603(16) 0.0690(19) -0.0066(14) -0.0165(17) 0.0009(14)
C1 0.092(4) 0.104(3) 0.110(4) -0.014(3) -0.054(4) 0.014(3)
C2 0.141(8) 0.343(15) 0.141(7) 0.025(8) -0.085(6) 0.037(8)
C3 0.235(15) 0.42(2) 0.172(12) 0.038(12) -0.133(11) 0.043(15)
C4 0.272(15) 0.147(6) 0.120(6) 0.020(5) -0.096(9) 0.008(8)
C5 0.187(9) 0.140(6) 0.117(5) 0.028(4) -0.055(6) -0.039(5)
C6 0.116(6) 0.129(5) 0.102(4) 0.016(3) -0.051(4) -0.018(4)
C7 0.052(2) 0.0560(18) 0.076(2) -0.0086(18) -0.011(2) 0.0001(16)
C8 0.058(3) 0.068(2) 0.115(4) -0.026(2) -0.011(3) 0.002(2)
C9 0.065(3) 0.097(3) 0.108(4) -0.050(3) -0.006(3) -0.011(2)
C10 0.063(3) 0.091(3) 0.082(3) -0.027(2) -0.012(2) -0.016(2)
C11 0.055(2) 0.0579(19) 0.066(2) -0.0024(17) -0.018(2) -0.0089(16)
C12 0.069(3) 0.108(3) 0.104(4) -0.030(3) -0.020(3) -0.017(3)
C13 0.211(9) 0.118(4) 0.115(5) 0.000(4) -0.038(5) -0.011(5)
C14 0.198(9) 0.124(5) 0.151(6) 0.016(4) -0.052(6) -0.031(5)
C15 0.271(13) 0.116(5) 0.189(8) -0.029(5) -0.021(8) -0.074(6)
C16 0.500(19) 0.125(6) 0.202(9) -0.074(6) 0.087(11) -0.103(9)
C17 0.414(17) 0.124(5) 0.158(7) -0.060(5) 0.076(9) -0.092(8)
C18 0.092(4) 0.062(2) 0.099(3) -0.003(2) -0.018(3) 0.009(2)
C19 0.138(7) 0.067(3) 0.376(15) 0.017(5) -0.097(8) -0.024(4)
C20 0.195(11) 0.066(4) 0.44(2) 0.036(7) -0.048(12) -0.031(5)
C21 0.236(14) 0.074(5) 0.174(8) 0.020(5) 0.000(8) 0.002(6)
C22 0.230(12) 0.112(6) 0.119(6) 0.005(5) -0.047(7) 0.078(7)
C23 0.161(6) 0.094(4) 0.114(4) -0.007(3) -0.061(4) 0.031(4)
C24 0.061(3) 0.089(3) 0.084(3) -0.012(2) -0.011(2) 0.009(2)
C25 0.169(7) 0.116(4) 0.098(4) 0.019(3) -0.025(4) -0.041(4)
C26 0.197(10) 0.168(7) 0.098(5) 0.026(5) -0.009(6) -0.038(7)
C27 0.228(11) 0.191(9) 0.090(5) -0.006(6) 0.014(6) 0.059(8)
C28 0.56(3) 0.170(9) 0.120(8) -0.047(7) -0.058(12) 0.131(14)
C29 0.391(17) 0.111(5) 0.104(5) -0.026(4) -0.062(8) 0.043(7)

loop_
_atom_type_symbol
_atom_type_description
_atom_type_scat_dispersion_real
_atom_type_scat_dispersion_imag
_atom_type_scat_source
C C 0.0033 0.0016 'International Tables Vol C Tables 4.2.6.8 and 6.1.1.4'
H H 0.0000 0.0000 'International Tables Vol C Tables 4.2.6.8 and 6.1.1.4'
N N 0.0061 0.0033 'International Tables Vol C Tables 4.2.6.8 and 6.1.1.4'
O O 0.0106 0.0060 'International Tables Vol C Tables 4.2.6.8 and 6.1.1.4'
P P 0.1023 0.0942 'International Tables Vol C Tables 4.2.6.8 and 6.1.1.4'
Mn Mn 0.3368 0.7283 'International Tables Vol C Tables 4.2.6.8 and 6.1.1.4'
Br Br -0.2901 2.4595 'International Tables Vol C Tables 4.2.6.8 and 6.1.1.4'

loop_
_geom_angle_atom_site_label_1
_geom_angle_atom_site_label_2
_geom_angle_atom_site_label_3
_geom_angle
_geom_angle_site_symmetry_1
_geom_angle_site_symmetry_3
O1 Mn1 O2 98.62(16) . 1_655
O1 Mn1 Br2 115.05(14) . .
O2 Mn1 Br2 106.34(12) 1_655 .
O1 Mn1 Br1 113.27(15) . .
O2 Mn1 Br1 105.70(10) 1_655 .
Br2 Mn1 Br1 115.60(3) . .
O1 P1 C1 113.0(3) . .
O1 P1 C7 108.6(2) . .
C1 P1 C7 109.4(2) . .
O1 P1 C12 111.6(2) . .
C1 P1 C12 108.7(2) . .
C7 P1 C12 105.1(2) . .
O2 P2 C24 113.3(2) . .
O2 P2 C18 109.7(2) . .
C24 P2 C18 109.6(2) . .
O2 P2 C11 110.44(19) . .
C24 P2 C11 104.9(2) . .
C18 P2 C11 108.7(2) . .
P1 O1 Mn1 171.9(3) . .
P2 O2 Mn1 149.9(2) . 1_455
C11 N1 C7 117.7(3) . .
C6 C1 C2 119.1(7) . .
C6 C1 P1 124.2(4) . .
C2 C1 P1 116.6(6) . .
C3 C2 C1 118.5(11) . .
C3 C2 H2B 120.7 . .
C1 C2 H2B 120.7 . .
C4 C3 C2 122.6(11) . .
C4 C3 H3A 118.7 . .
C2 C3 H3A 118.7 . .
C3 C4 C5 119.2(10) . .
C3 C4 H4A 120.4 . .
C5 C4 H4A 120.4 . .
C4 C5 C6 119.9(9) . .
C4 C5 H5A 120.1 . .
C6 C5 H5A 120.1 . .
C1 C6 C5 120.7(7) . .
C1 C6 H6A 119.7 . .
C5 C6 H6A 119.7 . .
N1 C7 C8 122.2(4) . .
N1 C7 P1 116.2(3) . .
C8 C7 P1 121.7(3) . .
C9 C8 C7 119.4(4) . .
C9 C8 H8A 120.3 . .
C7 C8 H8A 120.3 . .
C10 C9 C8 119.1(4) . .
C10 C9 H9A 120.5 . .
C8 C9 H9A 120.5 . .
C9 C10 C11 118.3(5) . .
C9 C10 H10A 120.8 . .
C11 C10 H10A 120.8 . .
N1 C11 C10 123.3(4) . .
N1 C11 P2 115.1(3) . .
C10 C11 P2 121.6(3) . .
C13 C12 C17 120.0 . .
C13 C12 P1 117.4(3) . .
C17 C12 P1 122.5(3) . .
C14 C13 C12 120.0 . .
C14 C13 H13A 120.0 . .
C12 C13 H13A 120.0 . .
C15 C14 C13 120.0 . .
C15 C14 H14A 120.0 . .
C13 C14 H14A 120.0 . .
C14 C15 C16 120.0 . .
C14 C15 H15A 120.0 . .
C16 C15 H15A 120.0 . .
C15 C16 C17 120.0 . .
C15 C16 H16A 120.0 . .
C17 C16 H16A 120.0 . .
C16 C17 C12 120.0 . .
C16 C17 H17A 120.0 . .
C12 C17 H17A 120.0 . .
C19 C18 C23 119.0(6) . .
C19 C18 P2 123.3(5) . .
C23 C18 P2 117.7(5) . .
C18 C19 C20 118.5(9) . .
C18 C19 H19A 120.8 . .
C20 C19 H19A 120.8 . .
C21 C20 C19 122.0(12) . .
C21 C20 H20A 119.0 . .
C19 C20 H20A 119.0 . .
C22 C21 C20 120.3(9) . .
C22 C21 H21A 119.8 . .
C20 C21 H21A 119.8 . .
C21 C22 C23 121.0(9) . .
C21 C22 H22A 119.5 . .
C23 C22 H22A 119.5 . .
C18 C23 C22 118.9(8) . .
C18 C23 H23A 120.5 . .
C22 C23 H23A 120.5 . .
C29 C24 C25 116.2(6) . .
C29 C24 P2 122.8(5) . .
C25 C24 P2 120.5(4) . .
C26 C25 C24 122.7(7) . .
C26 C25 H25A 118.6 . .
C24 C25 H25A 118.6 . .
C27 C26 C25 120.8(8) . .
C27 C26 H26A 119.6 . .
C25 C26 H26A 119.6 . .
C26 C27 C28 121.3(9) . .
C26 C27 H27A 119.3 . .
C28 C27 H27A 119.3 . .
C27 C28 C29 118.4(10) . .
C27 C28 H28A 120.8 . .
C29 C28 H28A 120.8 . .
C24 C29 C28 119.5(9) . .
C24 C29 H29A 120.3 . .
C28 C29 H29A 120.3 . .

loop_
_geom_bond_atom_site_label_1
_geom_bond_atom_site_label_2
_geom_bond_distance
_geom_bond_site_symmetry_2
Mn1 O1 2.005(3) .
Mn1 O2 2.056(3) 1_655
Mn1 Br2 2.4521(9) .
Mn1 Br1 2.4588(7) .
P1 O1 1.491(4) .
P1 C1 1.797(6) .
P1 C7 1.795(5) .
P1 C12 1.793(3) .
P2 O2 1.483(4) .
P2 C24 1.769(5) .
P2 C18 1.786(5) .
P2 C11 1.817(4) .
N1 C11 1.325(5) .
N1 C7 1.337(5) .
C1 C6 1.344(8) .
C1 C2 1.376(9) .
C2 C3 1.343(16) .
C2 H2B 0.9300 .
C3 C4 1.335(17) .
C3 H3A 0.9300 .
C4 C5 1.341(13) .
C4 H4A 0.9300 .
C5 C6 1.366(9) .
C5 H5A 0.9300 .
C6 H6A 0.9300 .
C7 C8 1.381(6) .
C8 C9 1.368(7) .
C8 H8A 0.9300 .
C9 C10 1.365(7) .
C9 H9A 0.9300 .
C10 C11 1.388(6) .
C10 H10A 0.9300 .
C12 C13 1.3900 .
C12 C17 1.3900 .
C13 C14 1.3900 .
C13 H13A 0.9300 .
C14 C15 1.3900 .
C14 H14A 0.9300 .
C15 C16 1.3900 .
C15 H15A 0.9300 .
C16 C17 1.3900 .
C16 H16A 0.9300 .
C17 H17A 0.9300 .
C18 C19 1.342(9) .
C18 C23 1.367(8) .
C19 C20 1.413(10) .
C19 H19A 0.9300 .
C20 C21 1.279(17) .
C20 H20A 0.9300 .
C21 C22 1.315(15) .
C21 H21A 0.9300 .
C22 C23 1.396(11) .
C22 H22A 0.9300 .
C23 H23A 0.9300 .
C24 C29 1.358(9) .
C24 C25 1.367(7) .
C25 C26 1.356(9) .
C25 H25A 0.9300 .
C26 C27 1.273(12) .
C26 H26A 0.9300 .
C27 C28 1.348(16) .
C27 H27A 0.9300 .
C28 C29 1.439(14) .
C28 H28A 0.9300 .
C29 H29A 0.9300 .
